data_2213699
loop_
_publ_author_name
'Constable, Edwin C.'
'Housecroft, Catherine E.'
'Neuburger, Markus'
'Schaffner, Silvia'
'Shardlow, Ellen'

_publ_contact_author_address
;
 Department of Chemistry,
 University of Basel,
 Spitalstrasse 51,
 CH-4056 Basel, Switzerland.
;
_publ_contact_author_email catherine.housecroft@unibas.ch
_publ_contact_author_fax '+41 61 267 1018'
_publ_contact_author_name 'Prof. Catherine E. Housecroft'
_publ_contact_author_phone '+41 61 267 1008'
_publ_section_title '[\m-Ferrocene-1,1'-diylbis(diphenylphosphine)-\k^2^<i>P</i>:<i>P</i>']bis[chloridogold(I)]'
_journal_coeditor_code BT2366
_journal_date_accepted 2007-05-15
_journal_date_recd_electronic 2007-05-14
_journal_issue 6
_journal_name_full 'Acta Crystallographica Section E'
_journal_page_first m1697
_journal_page_last m1697
_journal_paper_category QM
_journal_paper_doi 10.1107/S1600536807023835
_journal_volume 63
_journal_year 2007
_chemical_formula_iupac '[Au2 Cl2 {Fe (C17 H14 P)2}]'
_chemical_formula_moiety 'C34 H28 Au2 Cl2 Fe1 P2'
_chemical_formula_sum 'C34 H28 Au2 Cl2 Fe P2'
_chemical_formula_weight 1019.23
_chemical_name_systematic '[\m-Ferrocene-1,1'-diylbis(diphenylphosphine)-\k^2^P:P']bis[chloridogold(I)]'
_space_group_IT_number 2
_symmetry_cell_setting triclinic
_symmetry_space_group_name_Hall '-P 1'
_symmetry_space_group_name_H-M 'P -1'
_atom_sites_solution_hydrogens geom
_atom_sites_solution_primary direct
_audit_creation_method CRYSTALS_ver_12.84
_cell_angle_alpha 80.9701(7)
_cell_angle_beta 86.0279(7)
_cell_angle_gamma 81.6056(7)
_cell_formula_units_Z 1
_cell_length_a 8.62730(10)
_cell_length_b 9.04010(10)
_cell_length_c 10.37150(10)
_cell_measurement_reflns_used 4616
_cell_measurement_temperature 173
_cell_measurement_theta_max 30
_cell_measurement_theta_min 1
_cell_volume 789.417(15)
_computing_cell_refinement 'DENZO/SCALEPACK (Otwinowski & Minor, 1997)'
_computing_data_collection 'COLLECT (Nonius, 2001)'
_computing_data_reduction DENZO/SCALEPACK
_computing_molecular_graphics 'ORTEP-3 (Farrugia, 1997)'
_computing_publication_material CRYSTALS
_computing_structure_refinement 'CRYSTALS (Betteridge <i>et al.</i>,  2003)'
_computing_structure_solution 'SIR92 (Altomare <i>et al.</i>,  1994)'
_diffrn_ambient_temperature 173
_diffrn_measured_fraction_theta_full 1.000
_diffrn_measured_fraction_theta_max 1.000
_diffrn_measurement_device_type 'Nonius KappaCCD'
_diffrn_measurement_method '\f & \w scans'
_diffrn_radiation_monochromator graphite
_diffrn_radiation_type 'Mo K\a'
_diffrn_radiation_wavelength 0.71073
_diffrn_reflns_av_R_equivalents 0.022
_diffrn_reflns_limit_h_max 12
_diffrn_reflns_limit_h_min -11
_diffrn_reflns_limit_k_max 12
_diffrn_reflns_limit_k_min -12
_diffrn_reflns_limit_l_max 14
_diffrn_reflns_limit_l_min -14
_diffrn_reflns_number 9181
_diffrn_reflns_theta_full 30.004
_diffrn_reflns_theta_max 30.004
_diffrn_reflns_theta_min 1.990
_diffrn_standards_number 0
_exptl_absorpt_coefficient_mu 10.017
_exptl_absorpt_correction_T_max 0.74
_exptl_absorpt_correction_T_min 0.41
_exptl_absorpt_correction_type multi-scan
_exptl_absorpt_process_details '(DENZO/SCALEPACK; Otwinowski & Minor, 1997)'
_exptl_crystal_colour colourless
_exptl_crystal_density_diffrn 2.144
_exptl_crystal_description plate
_exptl_crystal_F_000 480
_exptl_crystal_size_max 0.15
_exptl_crystal_size_mid 0.08
_exptl_crystal_size_min 0.03
_refine_diff_density_max 1.50
_refine_diff_density_min -1.28
_refine_ls_extinction_coef 17.7(19)
_refine_ls_extinction_method 'Larson (1970), Equation 22'
_refine_ls_goodness_of_fit_ref 0.9738
_refine_ls_hydrogen_treatment constr
_refine_ls_matrix_type full
_refine_ls_number_parameters 188
_refine_ls_number_reflns 4592
_refine_ls_number_restraints 0
_refine_ls_R_factor_all 0.0258
_refine_ls_R_factor_gt 0.0233
_refine_ls_shift/su_max 0.000912
_refine_ls_structure_factor_coef Fsqd
_refine_ls_weighting_details
;
Method= Modified Sheldrick (1997)
w=1/[\s^2^(F^2^) + ( 0.04P)^2^ + 0.29P]
,where P=(max(Fo^2^,0) + 2Fc^2^)/3
;
_refine_ls_weighting_scheme calc
_refine_ls_wR_factor_all 0.0604
_refine_ls_wR_factor_gt 0.0595
_refine_ls_wR_factor_ref 0.0604
_reflns_number_gt 4217
_reflns_number_total 4616
_reflns_threshold_expression I>2.0\s(I)
_cod_data_source_file bt2366.cif
_cod_data_source_block I
_cod_depositor_comments
;
The following automatic conversions were performed:
'_symmetry_cell_setting' value 'Triclinic' changed to 'triclinic'
according to '/home/saulius/struct/CIF-dictionaries/cif_core.dic'
dictionary named 'cif_core.dic' version 2.4.1 from 2010-06-29.

Automatic conversion script
Id: cif_fix_enum 1527 2010-12-29 10:47:43Z saulius 

The following automatic conversions were performed:

'_symmetry_cell_setting' value 'Triclinic' changed to 'triclinic'
according to /home/saulius/struct/CIF-dictionaries/cif_core.dic
dictionary named 'cif_core.dic' version 2.4.1 from 2010-06-29.

Automatic conversion script
Id: cif_fix_values 1715 2011-07-08 13:25:40Z adriana 
;
_cod_original_cell_volume 789.417(14)
_cod_original_formula_sum 'C34 H28 Au2 Cl2 Fe1 P2'
_cod_database_code 2213699
_cod_database_fobs_code 2213699

loop_
_symmetry_equiv_pos_as_xyz
x,y,z
-x,-y,-z

loop_
_atom_site_type_symbol
_atom_site_label
_atom_site_fract_x
_atom_site_fract_y
_atom_site_fract_z
_atom_site_U_iso_or_equiv
_atom_site_adp_type
_atom_site_occupancy
Au Au1 0.676196(12) 0.288418(11) 0.887313(10) 0.0239 Uani 1.0000
Fe Fe1 0.5000 0.5000 0.5000 0.0196 Uani 1.0000
P P1 0.58777(9) 0.18016(8) 0.73340(7) 0.0200 Uani 1.0000
Cl Cl1 0.77243(11) 0.39466(9) 1.04541(8) 0.0322 Uani 1.0000
C C1 0.5978(3) 0.2875(3) 0.5729(3) 0.0217 Uani 1.0000
C C2 0.7182(3) 0.3798(3) 0.5271(3) 0.0270 Uani 1.0000
C C3 0.6988(4) 0.4300(4) 0.3915(3) 0.0330 Uani 1.0000
C C4 0.5690(4) 0.3719(4) 0.3530(3) 0.0317 Uani 1.0000
C C5 0.5056(4) 0.2828(3) 0.4649(3) 0.0257 Uani 1.0000
C C6 0.7023(3) -0.0012(3) 0.7130(3) 0.0230 Uani 1.0000
C C7 0.7062(4) -0.1191(4) 0.8177(3) 0.0379 Uani 1.0000
C C8 0.7948(5) -0.2580(4) 0.8063(4) 0.0435 Uani 1.0000
C C9 0.8807(4) -0.2802(4) 0.6918(4) 0.0387 Uani 1.0000
C C10 0.8771(4) -0.1646(4) 0.5876(4) 0.0373 Uani 1.0000
C C11 0.7883(4) -0.0242(3) 0.5984(3) 0.0277 Uani 1.0000
C C12 0.3878(3) 0.1418(3) 0.7685(3) 0.0214 Uani 1.0000
C C13 0.2850(4) 0.2409(4) 0.8355(3) 0.0281 Uani 1.0000
C C14 0.1308(4) 0.2151(4) 0.8643(4) 0.0366 Uani 1.0000
C C15 0.0793(4) 0.0893(5) 0.8311(4) 0.0396 Uani 1.0000
C C16 0.1833(4) -0.0119(4) 0.7659(4) 0.0380 Uani 1.0000
C C17 0.3355(4) 0.0154(4) 0.7331(3) 0.0324 Uani 1.0000
H H1 0.8008 0.4037 0.5807 0.0323 Uiso 1.0000
H H2 0.7659 0.4961 0.3329 0.0374 Uiso 1.0000
H H3 0.5282 0.3898 0.2631 0.0375 Uiso 1.0000
H H4 0.4134 0.2269 0.4672 0.0307 Uiso 1.0000
H H5 0.6443 -0.1032 0.9008 0.0445 Uiso 1.0000
H H6 0.7974 -0.3419 0.8818 0.0507 Uiso 1.0000
H H7 0.9440 -0.3805 0.6840 0.0466 Uiso 1.0000
H H8 0.9394 -0.1805 0.5047 0.0444 Uiso 1.0000
H H9 0.7862 0.0598 0.5230 0.0341 Uiso 1.0000
H H10 0.3232 0.3299 0.8631 0.0347 Uiso 1.0000
H H11 0.0564 0.2879 0.9097 0.0446 Uiso 1.0000
H H12 -0.0314 0.0699 0.8530 0.0481 Uiso 1.0000
H H13 0.1466 -0.1040 0.7429 0.0483 Uiso 1.0000
H H14 0.4083 -0.0558 0.6848 0.0409 Uiso 1.0000

loop_
_atom_site_aniso_label
_atom_site_aniso_U_11
_atom_site_aniso_U_22
_atom_site_aniso_U_33
_atom_site_aniso_U_12
_atom_site_aniso_U_13
_atom_site_aniso_U_23
Au1 0.02774(8) 0.02168(7) 0.02296(8) -0.00291(4) -0.00047(4) -0.00619(4)
Fe1 0.0205(3) 0.0160(2) 0.0210(3) 0.0003(2) 0.0025(2) -0.0029(2)
P1 0.0228(3) 0.0166(3) 0.0203(3) -0.0005(3) 0.0000(3) -0.0041(3)
Cl1 0.0438(4) 0.0305(4) 0.0254(4) -0.0080(3) -0.0015(3) -0.0108(3)
C1 0.0243(13) 0.0166(12) 0.0226(13) 0.0014(10) 0.0014(10) -0.0026(10)
C2 0.0174(12) 0.0240(14) 0.0363(17) 0.0019(10) 0.0026(11) 0.0000(12)
C3 0.0328(16) 0.0239(14) 0.0358(17) 0.0050(12) 0.0147(14) 0.0005(12)
C4 0.0422(18) 0.0247(15) 0.0245(15) 0.0070(13) 0.0050(13) -0.0060(12)
C5 0.0335(15) 0.0161(12) 0.0271(15) 0.0015(11) -0.0009(12) -0.0066(11)
C6 0.0238(13) 0.0168(12) 0.0276(14) 0.0007(10) -0.0033(11) -0.0035(10)
C7 0.052(2) 0.0260(16) 0.0307(17) 0.0057(15) -0.0018(15) 0.0016(13)
C8 0.056(2) 0.0263(17) 0.044(2) 0.0059(16) -0.0097(18) 0.0017(15)
C9 0.0330(17) 0.0246(16) 0.058(2) 0.0070(13) -0.0125(16) -0.0112(15)
C10 0.0261(15) 0.0291(16) 0.057(2) 0.0010(13) 0.0061(15) -0.0164(16)
C11 0.0277(14) 0.0229(14) 0.0318(16) -0.0015(11) 0.0027(12) -0.0052(12)
C12 0.0221(12) 0.0210(12) 0.0207(13) -0.0018(10) -0.0005(10) -0.0031(10)
C13 0.0267(14) 0.0277(15) 0.0305(16) -0.0014(12) 0.0007(12) -0.0088(12)
C14 0.0269(15) 0.044(2) 0.0368(18) 0.0015(14) 0.0048(13) -0.0095(15)
C15 0.0281(16) 0.050(2) 0.040(2) -0.0112(15) -0.0002(14) -0.0006(16)
C16 0.0408(19) 0.0343(18) 0.042(2) -0.0169(15) -0.0013(15) -0.0038(15)
C17 0.0346(17) 0.0267(15) 0.0372(18) -0.0059(13) 0.0021(14) -0.0093(13)

loop_
_atom_type_symbol
_atom_type_scat_dispersion_real
_atom_type_scat_dispersion_imag
_atom_type_scat_source
C 0.0033 0.0016 'International Tables Vol C 4.2.6.8 and 6.1.1.4'
H 0.0000 0.0000 'International Tables Vol C 4.2.6.8 and 6.1.1.4'
Au -2.0133 8.8022 'International Tables Vol C 4.2.6.8 and 6.1.1.4'
Cl 0.1484 0.1585 'International Tables Vol C 4.2.6.8 and 6.1.1.4'
Fe 0.3463 0.8444 'International Tables Vol C 4.2.6.8 and 6.1.1.4'
P 0.1023 0.0942 'International Tables Vol C 4.2.6.8 and 6.1.1.4'

loop_
_geom_angle_atom_site_label_1
_geom_angle_atom_site_label_2
_geom_angle_atom_site_label_3
_geom_angle_site_symmetry_1
_geom_angle_site_symmetry_3
_geom_angle
_geom_angle_publ_flag
P1 Au1 Cl1 . . 178.51(2) yes
C3 Fe1 C4 2_666 2_666 40.03(14) no
C3 Fe1 C5 2_666 2_666 68.05(13) no
C4 Fe1 C5 2_666 2_666 40.72(12) no
C3 Fe1 C2 2_666 2_666 40.51(13) no
C4 Fe1 C2 2_666 2_666 68.30(14) no
C5 Fe1 C2 2_666 2_666 68.93(13) no
C3 Fe1 C1 2_666 2_666 68.42(12) no
C4 Fe1 C1 2_666 2_666 68.61(12) no
C5 Fe1 C1 2_666 2_666 40.98(12) no
C2 Fe1 C1 2_666 2_666 41.22(11) no
C3 Fe1 C1 2_666 . 111.58(12) no
C4 Fe1 C1 2_666 . 111.39(12) no
C5 Fe1 C1 2_666 . 139.02(12) no
C2 Fe1 C1 2_666 . 138.78(11) no
C1 Fe1 C1 2_666 . 179.994 no
C3 Fe1 C2 2_666 . 139.49(13) no
C4 Fe1 C2 2_666 . 111.70(14) no
C5 Fe1 C2 2_666 . 111.07(13) no
C2 Fe1 C2 2_666 . 179.994 no
C1 Fe1 C2 2_666 . 138.78(11) no
C3 Fe1 C3 2_666 . 179.994 no
C4 Fe1 C3 2_666 . 139.97(14) no
C5 Fe1 C3 2_666 . 111.95(13) no
C2 Fe1 C3 2_666 . 139.49(13) no
C1 Fe1 C3 2_666 . 111.58(12) no
C3 Fe1 C4 2_666 . 139.97(14) no
C4 Fe1 C4 2_666 . 179.994 no
C5 Fe1 C4 2_666 . 139.28(12) no
C2 Fe1 C4 2_666 . 111.70(14) no
C1 Fe1 C4 2_666 . 111.39(12) no
C3 Fe1 C5 2_666 . 111.95(13) no
C4 Fe1 C5 2_666 . 139.28(12) no
C5 Fe1 C5 2_666 . 179.994 no
C2 Fe1 C5 2_666 . 111.07(13) no
C1 Fe1 C5 2_666 . 139.02(12) no
C1 Fe1 C2 . . 41.22(11) no
C1 Fe1 C3 . . 68.42(12) no
C2 Fe1 C3 . . 40.51(13) no
C1 Fe1 C4 . . 68.61(12) no
C2 Fe1 C4 . . 68.30(14) no
C3 Fe1 C4 . . 40.03(14) no
C1 Fe1 C5 . . 40.98(12) no
C2 Fe1 C5 . . 68.93(13) no
C3 Fe1 C5 . . 68.05(13) no
C4 Fe1 C5 . . 40.72(12) no
Au1 P1 C1 . . 113.78(10) yes
Au1 P1 C6 . . 112.85(10) yes
C1 P1 C6 . . 103.33(13) yes
Au1 P1 C12 . . 112.80(10) yes
C1 P1 C12 . . 107.81(13) yes
C6 P1 C12 . . 105.49(13) yes
P1 C1 Fe1 . . 131.79(15) no
P1 C1 C2 . . 123.9(2) no
Fe1 C1 C2 . . 69.86(16) no
P1 C1 C5 . . 127.7(2) no
Fe1 C1 C5 . . 69.98(15) no
C2 C1 C5 . . 107.9(3) no
C1 C2 Fe1 . . 68.93(15) no
C1 C2 C3 . . 107.3(3) no
Fe1 C2 C3 . . 70.32(17) no
C1 C2 H1 . . 126.2 no
Fe1 C2 H1 . . 126.2 no
C3 C2 H1 . . 126.4 no
C2 C3 Fe1 . . 69.16(16) no
C2 C3 C4 . . 108.9(3) no
Fe1 C3 C4 . . 69.99(17) no
C2 C3 H2 . . 125.6 no
Fe1 C3 H2 . . 126.7 no
C4 C3 H2 . . 125.4 no
C3 C4 Fe1 . . 69.99(18) no
C3 C4 C5 . . 108.1(3) no
Fe1 C4 C5 . . 69.07(17) no
C3 C4 H3 . . 126.1 no
Fe1 C4 H3 . . 126.6 no
C5 C4 H3 . . 125.9 no
C4 C5 C1 . . 107.8(3) no
C4 C5 Fe1 . . 70.21(17) no
C1 C5 Fe1 . . 69.04(16) no
C4 C5 H4 . . 126.2 no
C1 C5 H4 . . 126.1 no
Fe1 C5 H4 . . 126.3 no
P1 C6 C7 . . 118.7(2) no
P1 C6 C11 . . 122.1(2) no
C7 C6 C11 . . 119.2(3) no
C6 C7 C8 . . 120.1(3) no
C6 C7 H5 . . 119.6 no
C8 C7 H5 . . 120.2 no
C7 C8 C9 . . 120.3(3) no
C7 C8 H6 . . 119.8 no
C9 C8 H6 . . 119.9 no
C8 C9 C10 . . 120.0(3) no
C8 C9 H7 . . 120.0 no
C10 C9 H7 . . 120.1 no
C9 C10 C11 . . 120.0(3) no
C9 C10 H8 . . 120.0 no
C11 C10 H8 . . 120.0 no
C10 C11 C6 . . 120.3(3) no
C10 C11 H9 . . 120.0 no
C6 C11 H9 . . 119.7 no
P1 C12 C13 . . 118.3(2) no
P1 C12 C17 . . 122.0(2) no
C13 C12 C17 . . 119.7(3) no
C12 C13 C14 . . 119.9(3) no
C12 C13 H10 . . 119.8 no
C14 C13 H10 . . 120.3 no
C13 C14 C15 . . 120.5(3) no
C13 C14 H11 . . 119.9 no
C15 C14 H11 . . 119.6 no
C14 C15 C16 . . 119.5(3) no
C14 C15 H12 . . 120.5 no
C16 C15 H12 . . 120.0 no
C15 C16 C17 . . 120.4(3) no
C15 C16 H13 . . 119.6 no
C17 C16 H13 . . 120.0 no
C12 C17 C16 . . 119.9(3) no
C12 C17 H14 . . 120.1 no
C16 C17 H14 . . 120.0 no

loop_
_geom_bond_atom_site_label_1
_geom_bond_atom_site_label_2
_geom_bond_site_symmetry_2
_geom_bond_distance
_geom_bond_publ_flag
Au1 P1 . 2.2283(7) yes
Au1 Cl1 . 2.2838(8) yes
Fe1 C3 2_666 2.061(3) no
Fe1 C4 2_666 2.061(3) no
Fe1 C5 2_666 2.046(3) no
Fe1 C2 2_666 2.046(3) no
Fe1 C1 2_666 2.033(3) no
Fe1 C1 . 2.033(3) no
Fe1 C2 . 2.046(3) no
Fe1 C3 . 2.061(3) no
Fe1 C4 . 2.061(3) no
Fe1 C5 . 2.046(3) no
P1 C1 . 1.793(3) yes
P1 C6 . 1.821(3) yes
P1 C12 . 1.811(3) yes
C1 C2 . 1.436(4) no
C1 C5 . 1.428(4) no
C2 C3 . 1.422(5) no
C2 H1 . 1.000 no
C3 C4 . 1.411(5) no
C3 H2 . 1.000 no
C4 C5 . 1.429(4) no
C4 H3 . 1.000 no
C5 H4 . 1.000 no
C6 C7 . 1.395(4) no
C6 C11 . 1.385(4) no
C7 C8 . 1.389(5) no
C7 H5 . 1.000 no
C8 C9 . 1.382(6) no
C8 H6 . 1.000 no
C9 C10 . 1.379(5) no
C9 H7 . 1.000 no
C10 C11 . 1.399(4) no
C10 H8 . 1.000 no
C11 H9 . 1.000 no
C12 C13 . 1.397(4) no
C12 C17 . 1.396(4) no
C13 C14 . 1.389(5) no
C13 H10 . 1.000 no
C14 C15 . 1.379(5) no
C14 H11 . 1.000 no
C15 C16 . 1.403(5) no
C15 H12 . 1.000 no
C16 C17 . 1.381(5) no
C16 H13 . 1.000 no
C17 H14 . 1.000 no
